data_2215068
loop_
_publ_author_name
'Zu-Guang Sun'
'Xiao-Qing Li'
'Wei Xu'
'Xiao-Hua Du'

_publ_section_title 2-[3-(Trifluoromethyl)phenyl]perhydro-1,2,4-triazolo[1,2-<i>a</i>]pyridazine-1,3-dione
_journal_coeditor_code CS2041
_journal_issue 9
_journal_name_full 'Acta Crystallographica Section E'
_journal_page_first o3840
_journal_page_last o3840
_journal_paper_doi 10.1107/S1600536807039748
_journal_volume 63
_journal_year 2007
_chemical_formula_iupac 'C13 H12 F3 N3 O2'
_chemical_formula_moiety 'C13 H12 F3 N3 O2'
_chemical_formula_sum 'C13 H12 F3 N3 O2'
_chemical_formula_weight 299.26
_chemical_melting_point 417
_chemical_name_systematic 2-[3-(Trifluoromethyl)phenyl]perhydro-1,2,4-triazolo[1,2-a]pyridazine-1,3-dione
_space_group_IT_number 2
_symmetry_cell_setting triclinic
_symmetry_space_group_name_Hall '-P 1'
_symmetry_space_group_name_H-M 'P -1'
_atom_sites_solution_hydrogens geom
_atom_sites_solution_primary direct
_atom_sites_solution_secondary difmap
_cell_angle_alpha 90.994(2)
_cell_angle_beta 98.153(2)
_cell_angle_gamma 95.630(3)
_cell_formula_units_Z 2
_cell_length_a 6.8348(9)
_cell_length_b 8.0756(11)
_cell_length_c 12.0770(17)
_cell_measurement_reflns_used 1670
_cell_measurement_temperature 293(2)
_cell_measurement_theta_max 52.963
_cell_measurement_theta_min 6.021
_cell_volume 656.34(15)
_computing_cell_refinement 'SAINT-Plus (Bruker, 2000)'
_computing_data_collection 'SMART (Bruker, 2001)'
_computing_data_reduction 'SAINT-Plus (Bruker, 2000)'
_computing_molecular_graphics 'SHELXTL (Bruker, 2000)'
_computing_publication_material 'SHELXTL (Bruker, 2000)'
_computing_structure_refinement 'SHELXL97 (Sheldrick, 1997)'
_computing_structure_solution 'SHELXS97 (Sheldrick, 1997)'
_diffrn_ambient_temperature 293(2)
_diffrn_measured_fraction_theta_full 0.984
_diffrn_measured_fraction_theta_max 0.984
_diffrn_measurement_device_type 'Bruker SMART APEX'
_diffrn_measurement_method '\f and \w'
_diffrn_radiation_monochromator graphite
_diffrn_radiation_source 'fine-focus sealed tube'
_diffrn_radiation_type MoK\a
_diffrn_radiation_wavelength 0.71073
_diffrn_reflns_av_R_equivalents 0.1305
_diffrn_reflns_av_sigmaI/netI 0.0975
_diffrn_reflns_limit_h_max 8
_diffrn_reflns_limit_h_min -7
_diffrn_reflns_limit_k_max 9
_diffrn_reflns_limit_k_min -9
_diffrn_reflns_limit_l_max 14
_diffrn_reflns_limit_l_min -14
_diffrn_reflns_number 3486
_diffrn_reflns_theta_full 25.50
_diffrn_reflns_theta_max 25.50
_diffrn_reflns_theta_min 1.70
_diffrn_standards_decay_% 0
_diffrn_standards_interval_count 200
_diffrn_standards_number 2
_exptl_absorpt_coefficient_mu 0.133
_exptl_absorpt_correction_T_max 1.00000
_exptl_absorpt_correction_T_min 0.75123
_exptl_absorpt_correction_type multi-scan
_exptl_absorpt_process_details '(SADABS; Sheldrick, 1996)'
_exptl_crystal_colour colourless
_exptl_crystal_density_diffrn 1.514
_exptl_crystal_density_method 'not measured'
_exptl_crystal_description prism
_exptl_crystal_F_000 308
_exptl_crystal_size_max 0.501
_exptl_crystal_size_mid 0.373
_exptl_crystal_size_min 0.298
_refine_diff_density_max 0.278
_refine_diff_density_min -0.271
_refine_ls_extinction_coef 0.37(3)
_refine_ls_extinction_expression Fc^*^=kFc[1+0.001xFc^2^\l^3^/sin(2\q)]^-1/4^
_refine_ls_extinction_method 'SHELXL97 (Sheldrick, 1997)'
_refine_ls_goodness_of_fit_ref 0.968
_refine_ls_hydrogen_treatment constr
_refine_ls_matrix_type full
_refine_ls_number_parameters 219
_refine_ls_number_reflns 2409
_refine_ls_number_restraints 6
_refine_ls_restrained_S_all 0.975
_refine_ls_R_factor_all 0.0646
_refine_ls_R_factor_gt 0.0557
_refine_ls_shift/su_max 0.021
_refine_ls_shift/su_mean 0.003
_refine_ls_structure_factor_coef Fsqd
_refine_ls_weighting_details 'calc w=1/[\s^2^(Fo^2^)+(0.0885P)^2^] where P=(Fo^2^+2Fc^2^)/3'
_refine_ls_weighting_scheme calc
_refine_ls_wR_factor_gt 0.1402
_refine_ls_wR_factor_ref 0.1476
_reflns_number_gt 1887
_reflns_number_total 2409
_reflns_threshold_expression I>2\s(I)
_cod_data_source_file cs2041.cif
_cod_data_source_block I
_cod_database_code 2215068
_cod_database_fobs_code 2215068

loop_
_symmetry_equiv_pos_as_xyz
'x, y, z'
'-x, -y, -z'

loop_
_atom_site_type_symbol
_atom_site_label
_atom_site_fract_x
_atom_site_fract_y
_atom_site_fract_z
_atom_site_U_iso_or_equiv
_atom_site_adp_type
_atom_site_calc_flag
_atom_site_refinement_flags
_atom_site_occupancy
_atom_site_disorder_assembly
_atom_site_disorder_group
F F1 0.0262(13) 0.720(3) 0.0498(10) 0.156(5) Uani d PD 0.48(2) A 1
F F2 -0.188(2) 0.8924(8) 0.0078(9) 0.145(4) Uani d PD 0.48(2) A 1
F F3 -0.2579(15) 0.6501(15) -0.0441(6) 0.095(3) Uani d PD 0.48(2) A 1
F F1' 0.0267(11) 0.7751(13) 0.0497(7) 0.099(3) Uani d PD 0.52(2) A 2
F F2' -0.2280(14) 0.8564(18) -0.0211(9) 0.151(4) Uani d PD 0.52(2) A 2
F F3' -0.185(3) 0.599(2) -0.0220(14) 0.164(5) Uani d PD 0.52(2) A 2
O O1 0.1920(2) 0.91691(18) 0.39839(12) 0.0596(5) Uani d . 1 . .
O O2 -0.2422(2) 0.56464(18) 0.56622(13) 0.0639(5) Uani d . 1 . .
N N1 -0.0668(2) 0.73406(17) 0.45001(12) 0.0402(4) Uani d . 1 . .
N N2 0.1823(2) 0.83107(19) 0.57773(13) 0.0468(4) Uani d . 1 . .
N N3 0.0621(2) 0.70819(19) 0.62498(13) 0.0478(4) Uani d . 1 . .
C C1 0.1134(3) 0.8360(2) 0.46708(15) 0.0429(5) Uani d . 1 . .
C C2 -0.1003(3) 0.6587(2) 0.54966(16) 0.0444(5) Uani d . 1 . .
C C3 0.3904(3) 0.8445(3) 0.62633(17) 0.0532(5) Uani d . 1 . .
H H3A 0.4637 0.9350 0.5931 0.064 Uiso calc R 1 . .
H H3B 0.4471 0.7422 0.6119 0.064 Uiso calc R 1 . .
C C4 0.4049(3) 0.8771(3) 0.75127(17) 0.0573(6) Uani d . 1 . .
H H4A 0.5414 0.8740 0.7860 0.069 Uiso calc R 1 . .
H H4B 0.3666 0.9872 0.7651 0.069 Uiso calc R 1 . .
C C5 0.2722(4) 0.7491(3) 0.80320(17) 0.0581(6) Uani d . 1 . .
H H5A 0.2747 0.7795 0.8815 0.070 Uiso calc R 1 . .
H H5B 0.3234 0.6416 0.7995 0.070 Uiso calc R 1 . .
C C6 0.0601(3) 0.7350(3) 0.74499(16) 0.0558(5) Uani d . 1 . .
H H6A -0.0170 0.6425 0.7738 0.067 Uiso calc R 1 . .
H H6B 0.0001 0.8362 0.7582 0.067 Uiso calc R 1 . .
C C7 -0.1960(3) 0.7115(2) 0.34650(15) 0.0397(4) Uani d . 1 . .
C C8 -0.3976(3) 0.6728(2) 0.34434(18) 0.0488(5) Uani d . 1 . .
H H8 -0.4502 0.6599 0.4110 0.059 Uiso calc R 1 . .
C C9 -0.5213(3) 0.6532(2) 0.24317(19) 0.0550(5) Uani d . 1 . .
H H9 -0.6568 0.6252 0.2421 0.066 Uiso calc R 1 . .
C C10 -0.4459(3) 0.6747(2) 0.14363(18) 0.0533(5) Uani d . 1 . .
H H10 -0.5299 0.6633 0.0757 0.064 Uiso calc R 1 . .
C C11 -0.2447(3) 0.7132(2) 0.14634(16) 0.0465(5) Uani d . 1 A .
C C12 -0.1173(3) 0.7311(2) 0.24693(15) 0.0431(5) Uani d . 1 . .
H H12 0.0187 0.7558 0.2478 0.052 Uiso calc R 1 . .
C C13 -0.1607(4) 0.7390(3) 0.03994(19) 0.0678(7) Uani d D 1 . .

loop_
_atom_site_aniso_label
_atom_site_aniso_U_11
_atom_site_aniso_U_22
_atom_site_aniso_U_33
_atom_site_aniso_U_12
_atom_site_aniso_U_13
_atom_site_aniso_U_23
F1 0.080(6) 0.239(15) 0.068(4) 0.077(8) 0.036(4) 0.025(7)
F2 0.181(12) 0.073(4) 0.084(5) -0.024(5) 0.068(6) 0.030(3)
F3 0.101(4) 0.137(6) 0.034(2) -0.039(3) 0.004(2) -0.019(3)
F1' 0.076(5) 0.169(5) 0.045(3) -0.041(5) 0.018(3) 0.015(2)
F2' 0.131(5) 0.163(13) 0.069(4) 0.063(6) 0.011(3) 0.082(5)
F3' 0.162(13) 0.134(7) 0.110(7) -0.058(7) 0.102(7) -0.063(6)
O1 0.0457(8) 0.0851(10) 0.0442(8) -0.0150(7) 0.0069(6) 0.0176(7)
O2 0.0486(9) 0.0841(10) 0.0579(9) -0.0113(7) 0.0145(7) 0.0199(8)
N1 0.0305(8) 0.0538(9) 0.0377(8) 0.0042(6) 0.0091(6) 0.0052(6)
N2 0.0362(9) 0.0661(10) 0.0383(8) -0.0009(7) 0.0095(6) 0.0085(7)
N3 0.0411(9) 0.0651(10) 0.0384(9) 0.0008(7) 0.0121(7) 0.0101(7)
C1 0.0336(10) 0.0569(11) 0.0391(10) 0.0034(7) 0.0083(7) 0.0050(8)
C2 0.0355(10) 0.0562(10) 0.0434(10) 0.0045(8) 0.0122(8) 0.0092(8)
C3 0.0367(11) 0.0726(13) 0.0494(12) 0.0034(9) 0.0046(8) 0.0050(9)
C4 0.0580(13) 0.0657(12) 0.0454(11) 0.0077(10) -0.0032(9) 0.0039(9)
C5 0.0684(15) 0.0678(12) 0.0393(11) 0.0164(10) 0.0048(9) 0.0073(9)
C6 0.0599(13) 0.0737(13) 0.0381(11) 0.0107(10) 0.0174(9) 0.0105(9)
C7 0.0339(9) 0.0452(9) 0.0413(10) 0.0065(7) 0.0079(7) 0.0036(7)
C8 0.0353(10) 0.0599(11) 0.0533(12) 0.0066(8) 0.0122(8) 0.0029(9)
C9 0.0312(10) 0.0677(12) 0.0643(13) 0.0034(8) 0.0027(9) 0.0014(10)
C10 0.0460(11) 0.0588(12) 0.0514(12) 0.0056(8) -0.0056(9) 0.0014(9)
C11 0.0458(11) 0.0500(10) 0.0431(11) 0.0041(8) 0.0043(8) 0.0031(8)
C12 0.0340(10) 0.0532(10) 0.0425(10) 0.0036(7) 0.0079(8) 0.0032(8)
C13 0.0696(17) 0.0860(17) 0.0429(13) -0.0120(13) 0.0051(11) 0.0021(12)

loop_
_atom_type_symbol
_atom_type_description
_atom_type_scat_dispersion_real
_atom_type_scat_dispersion_imag
_atom_type_scat_source
C C 0.0033 0.0016 'International Tables Vol C Tables 4.2.6.8 and 6.1.1.4'
H H 0.0000 0.0000 'International Tables Vol C Tables 4.2.6.8 and 6.1.1.4'
N N 0.0061 0.0033 'International Tables Vol C Tables 4.2.6.8 and 6.1.1.4'
O O 0.0106 0.0060 'International Tables Vol C Tables 4.2.6.8 and 6.1.1.4'
F F 0.0171 0.0103 'International Tables Vol C Tables 4.2.6.8 and 6.1.1.4'

loop_
_geom_angle_atom_site_label_1
_geom_angle_atom_site_label_2
_geom_angle_atom_site_label_3
_geom_angle
C2 N1 C1 109.80(15)
C2 N1 C7 125.31(15)
C1 N1 C7 124.89(15)
C1 N2 N3 108.32(15)
C1 N2 C3 125.36(15)
N3 N2 C3 114.04(15)
C2 N3 N2 109.04(14)
C2 N3 C6 124.67(16)
N2 N3 C6 113.84(17)
O1 C1 N2 126.13(18)
O1 C1 N1 127.85(18)
N2 C1 N1 106.00(15)
O2 C2 N3 126.31(18)
O2 C2 N1 127.89(19)
N3 C2 N1 105.78(15)
N2 C3 C4 108.52(15)
N2 C3 H3A 110.0
C4 C3 H3A 110.0
N2 C3 H3B 110.0
C4 C3 H3B 110.0
H3A C3 H3B 108.4
C5 C4 C3 111.21(18)
C5 C4 H4A 109.4
C3 C4 H4A 109.4
C5 C4 H4B 109.4
C3 C4 H4B 109.4
H4A C4 H4B 108.0
C4 C5 C6 112.16(17)
C4 C5 H5A 109.2
C6 C5 H5A 109.2
C4 C5 H5B 109.2
C6 C5 H5B 109.2
H5A C5 H5B 107.9
N3 C6 C5 108.21(15)
N3 C6 H6A 110.1
C5 C6 H6A 110.1
N3 C6 H6B 110.1
C5 C6 H6B 110.1
H6A C6 H6B 108.4
C8 C7 C12 120.05(18)
C8 C7 N1 120.65(16)
C12 C7 N1 119.29(16)
C7 C8 C9 119.93(19)
C7 C8 H8 120.0
C9 C8 H8 120.0
C10 C9 C8 120.72(19)
C10 C9 H9 119.6
C8 C9 H9 119.6
C11 C10 C9 119.07(19)
C11 C10 H10 120.5
C9 C10 H10 120.5
C10 C11 C12 121.19(18)
C10 C11 C13 119.88(18)
C12 C11 C13 118.92(18)
C11 C12 C7 119.03(17)
C11 C12 H12 120.5
C7 C12 H12 120.5
F1' C13 F1 19.8(11)
F1' C13 F2' 102.7(6)
F1 C13 F2' 119.0(9)
F1' C13 F3 121.8(6)
F1 C13 F3 110.6(8)
F2' C13 F3 80.6(6)
F1' C13 F3' 101.7(9)
F1 C13 F3' 85.2(8)
F2' C13 F3' 108.5(8)
F3 C13 F3' 31.0(10)
F1' C13 F2 90.1(7)
F1 C13 F2 109.1(9)
F2' C13 F2 21.3(6)
F3 C13 F2 101.7(5)
F3' C13 F2 128.5(8)
F1' C13 C11 116.0(4)
F1 C13 C11 113.0(6)
F2' C13 C11 115.8(5)
F3 C13 C11 113.8(5)
F3' C13 C11 110.9(6)
F2 C13 C11 107.9(4)

loop_
_geom_bond_atom_site_label_1
_geom_bond_atom_site_label_2
_geom_bond_distance
F1 C13 1.290(9)
F2 C13 1.327(7)
F3 C13 1.295(7)
F1' C13 1.273(7)
F2' C13 1.291(7)
F3' C13 1.326(10)
O1 C1 1.217(2)
O2 C2 1.214(2)
N1 C2 1.396(2)
N1 C1 1.400(2)
N1 C7 1.422(2)
N2 C1 1.355(3)
N2 N3 1.406(2)
N2 C3 1.453(3)
N3 C2 1.354(3)
N3 C6 1.464(3)
C3 C4 1.515(3)
C3 H3A 0.9700
C3 H3B 0.9700
C4 C5 1.511(3)
C4 H4A 0.9700
C4 H4B 0.9700
C5 C6 1.511(3)
C5 H5A 0.9700
C5 H5B 0.9700
C6 H6A 0.9700
C6 H6B 0.9700
C7 C8 1.380(3)
C7 C12 1.390(2)
C8 C9 1.381(3)
C8 H8 0.9300
C9 C10 1.381(3)
C9 H9 0.9300
C10 C11 1.376(3)
C10 H10 0.9300
C11 C12 1.387(3)
C11 C13 1.490(3)
C12 H12 0.9300

loop_
_geom_torsion_atom_site_label_1
_geom_torsion_atom_site_label_2
_geom_torsion_atom_site_label_3
_geom_torsion_atom_site_label_4
_geom_torsion
C1 N2 N3 C2 -10.91(19)
C3 N2 N3 C2 -155.52(16)
C1 N2 N3 C6 -155.05(16)
C3 N2 N3 C6 60.3(2)
N3 N2 C1 O1 -172.91(17)
C3 N2 C1 O1 -33.3(3)
N3 N2 C1 N1 8.75(18)
C3 N2 C1 N1 148.32(18)
C2 N1 C1 O1 177.87(19)
C7 N1 C1 O1 -2.3(3)
C2 N1 C1 N2 -3.83(18)
C7 N1 C1 N2 176.00(14)
N2 N3 C2 O2 -173.49(18)
C6 N3 C2 O2 -34.1(3)
N2 N3 C2 N1 8.17(19)
C6 N3 C2 N1 147.51(17)
C1 N1 C2 O2 178.92(19)
C7 N1 C2 O2 -0.9(3)
C1 N1 C2 N3 -2.77(18)
C7 N1 C2 N3 177.40(15)
C1 N2 C3 C4 165.83(17)
N3 N2 C3 C4 -56.6(2)
N2 C3 C4 C5 52.8(2)
C3 C4 C5 C6 -53.3(2)
C2 N3 C6 C5 166.81(17)
N2 N3 C6 C5 -55.5(2)
C4 C5 C6 N3 52.4(2)
C2 N1 C7 C8 28.0(3)
C1 N1 C7 C8 -151.84(17)
C2 N1 C7 C12 -152.87(16)
C1 N1 C7 C12 27.3(2)
C12 C7 C8 C9 0.1(3)
N1 C7 C8 C9 179.26(16)
C7 C8 C9 C10 -1.1(3)
C8 C9 C10 C11 1.1(3)
C9 C10 C11 C12 -0.2(3)
C9 C10 C11 C13 -179.22(19)
C10 C11 C12 C7 -0.8(3)
C13 C11 C12 C7 178.26(18)
C8 C7 C12 C11 0.8(3)
N1 C7 C12 C11 -178.35(15)
C10 C11 C13 F1 -158.8(11)
C12 C11 C13 F1 22.2(12)
C10 C11 C13 F3 -31.7(7)
C12 C11 C13 F3 149.3(7)
C10 C11 C13 F2 80.4(7)
C12 C11 C13 F2 -98.6(7)
